data_4114737
loop_
_publ_author_name
'Marcin St\;epie\'n'
'Lechos\/law Latos-Gra\.zy\'nski'

_publ_contact_author 'Marcin Stepien'
_publ_contact_author_email ms@wchuwr.chem.uni.wroc.pl
_publ_section_title
;
 Tetraphenyl-p-benziporphyrin: A Carbaporphyrinoid with Two Linked Carbon
 Atoms in the Coordination Core
;
_journal_name_full 'Journal of the American Chemical Society'
_journal_page_first 3838
_journal_page_last 3839
_journal_paper_doi 10.1021/ja017852z
_journal_volume 124
_journal_year 2002
_chemical_formula_sum 'C48 H30 Cd Cl7 D2 N3'
_chemical_formula_weight 1013.32
_chemical_name_systematic
; 
Chlorocadmium(II) 5,10,15,20-tetraphenyl-p-benziporphyrin
chloroform-d disolvate 
;
_space_group_IT_number 2
_symmetry_cell_setting triclinic
_symmetry_space_group_name_Hall '-P 1'
_symmetry_space_group_name_H-M 'P -1'
_atom_sites_solution_hydrogens geom
_atom_sites_solution_primary patterson
_atom_sites_solution_secondary difmap
_audit_creation_method SHELXL-97
_cell_angle_alpha 69.390(5)
_cell_angle_beta 86.016(5)
_cell_angle_gamma 79.090(5)
_cell_formula_units_Z 2
_cell_length_a 9.0546(5)
_cell_length_b 13.9101(8)
_cell_length_c 18.5544(11)
_cell_measurement_temperature 100(2)
_cell_volume 2147.8(2)
_computing_cell_refinement 'KM4CCD Software (Kuma Diffraction (1995--2001)'
_computing_data_collection 'KM4CCD Software (Kuma Diffraction (1995--2001)'
_computing_data_reduction 'KM4CCD Software (Kuma Diffraction (1995--2001)'
_computing_structure_refinement 'SHELXL-97 (Sheldrick, 1997)'
_computing_structure_solution 'SHELXS-97 (Sheldrick, 1990)'
_diffrn_ambient_temperature 100(2)
_diffrn_detector_area_resol_mean 512
_diffrn_measured_fraction_theta_full 0.891
_diffrn_measured_fraction_theta_max 0.891
_diffrn_measurement_device_type 'KUMA KM4CCD \k-geometry diffractometer'
_diffrn_measurement_method 2\w
_diffrn_radiation_monochromator graphite
_diffrn_radiation_source 'fine-focus sealed tube'
_diffrn_radiation_type MoK\a
_diffrn_radiation_wavelength 0.71073
_diffrn_reflns_av_R_equivalents 0.0246
_diffrn_reflns_av_sigmaI/netI 0.0353
_diffrn_reflns_limit_h_max 13
_diffrn_reflns_limit_h_min -13
_diffrn_reflns_limit_k_max 16
_diffrn_reflns_limit_k_min -21
_diffrn_reflns_limit_l_max 28
_diffrn_reflns_limit_l_min -28
_diffrn_reflns_number 37657
_diffrn_reflns_theta_full 33.48
_diffrn_reflns_theta_max 33.48
_diffrn_reflns_theta_min 3.40
_exptl_absorpt_coefficient_mu 0.983
_exptl_absorpt_correction_T_max 0.727
_exptl_absorpt_correction_T_min 0.630
_exptl_absorpt_correction_type psi-scan
_exptl_absorpt_process_details 'XPREP Ver. 5.1/NT (Bruker Analytical X-ray Systems, 1997)'
_exptl_crystal_colour green
_exptl_crystal_density_diffrn 1.564
_exptl_crystal_description 'irregular block'
_exptl_crystal_F_000 1016
_exptl_crystal_size_max 0.50
_exptl_crystal_size_mid 0.20
_exptl_crystal_size_min 0.20
_refine_diff_density_max 1.125
_refine_diff_density_min -1.124
_refine_diff_density_rms 0.091
_refine_ls_extinction_method none
_refine_ls_goodness_of_fit_ref 1.091
_refine_ls_hydrogen_treatment mixed
_refine_ls_matrix_type full
_refine_ls_number_parameters 652
_refine_ls_number_reflns 14983
_refine_ls_number_restraints 0
_refine_ls_restrained_S_all 1.091
_refine_ls_R_factor_all 0.0475
_refine_ls_R_factor_gt 0.0362
_refine_ls_shift/su_max 0.008
_refine_ls_shift/su_mean 0.000
_refine_ls_structure_factor_coef Fsqd
_refine_ls_weighting_details 'w=1/[\s^2^(Fo^2^)+(0.0486P)^2^+0.5543P] where P=(Fo^2^+2Fc^2^)/3'
_refine_ls_weighting_scheme calc
_refine_ls_wR_factor_gt 0.0883
_refine_ls_wR_factor_ref 0.0931
_reflns_number_gt 12473
_reflns_number_total 14983
_reflns_threshold_expression >2sigma(I)
_cod_data_source_file ja017852z_3.cif
_cod_data_source_block pbencdcl
_cod_depositor_comments
;
The following automatic conversions were performed:

'_refine_ls_weighting_scheme' value 'calc
w=1/[\s^2^(Fo^2^)+(0.0486P)^2^+0.5543P] where P=(Fo^2^+2Fc^2^)/3' was
changed to 'calc'. New tag '_refine_ls_weighting_details' was
created. The value of the new tag was set to
'w=1/[\s^2^(Fo^2^)+(0.0486P)^2^+0.5543P] where P=(Fo^2^+2Fc^2^)/3'.

Automatic conversion script
Id: cif_fix_values 3143 2015-03-26 13:38:13Z robertas 
;
_cod_database_code 4114737

loop_
_symmetry_equiv_pos_as_xyz
'x, y, z'
'-x, -y, -z'

loop_
_atom_site_label
_atom_site_type_symbol
_atom_site_fract_x
_atom_site_fract_y
_atom_site_fract_z
_atom_site_U_iso_or_equiv
_atom_site_adp_type
_atom_site_occupancy
_atom_site_calc_flag
_atom_site_refinement_flags
_atom_site_disorder_assembly
_atom_site_disorder_group
Cd1 Cd 0.749661(14) 0.728040(9) 0.669684(7) 0.01422(4) Uani 1 d . . .
Cl1 Cl 0.51396(5) 0.80913(4) 0.71215(3) 0.02272(9) Uani 1 d . . .
C01 C 0.8489(2) 0.94852(13) 0.63044(10) 0.0152(3) Uani 1 d . . .
C02 C 0.7829(2) 0.98042(14) 0.69148(10) 0.0168(3) Uani 1 d . . .
H02 H 0.721(3) 1.0449(19) 0.6794(14) 0.020 Uiso 1 d . . .
C03 C 0.8001(2) 0.91170(14) 0.76674(10) 0.0176(3) Uani 1 d . . .
H03 H 0.740(3) 0.9322(18) 0.8043(14) 0.021 Uiso 1 d . . .
C04 C 0.8835(2) 0.81024(13) 0.78348(10) 0.0153(3) Uani 1 d . . .
C05 C 0.86437(19) 0.72544(14) 0.85416(10) 0.0156(3) Uani 1 d . . .
C06 C 0.86291(19) 0.62689(13) 0.85093(10) 0.0152(3) Uani 1 d . . .
C07 C 0.8812(2) 0.52888(14) 0.91503(10) 0.0175(3) Uani 1 d . . .
H07 H 0.893(3) 0.5239(18) 0.9658(14) 0.021 Uiso 1 d . . .
C08 C 0.8791(2) 0.45226(14) 0.88620(10) 0.0173(3) Uani 1 d . . .
H08 H 0.892(3) 0.3814(19) 0.9120(14) 0.021 Uiso 1 d . . .
C09 C 0.85063(19) 0.50303(13) 0.80386(10) 0.0152(3) Uani 1 d . . .
C10 C 0.8262(2) 0.44883(13) 0.75439(10) 0.0163(3) Uani 1 d . . .
C11 C 0.7982(2) 0.49220(13) 0.67487(10) 0.0158(3) Uani 1 d . . .
C12 C 0.7642(2) 0.43391(14) 0.62867(10) 0.0195(3) Uani 1 d . . .
H12 H 0.767(3) 0.3566(19) 0.6481(14) 0.023 Uiso 1 d . . .
C13 C 0.7378(2) 0.50128(14) 0.55622(11) 0.0190(3) Uani 1 d . . .
H13 H 0.713(3) 0.4887(18) 0.5117(14) 0.023 Uiso 1 d . . .
C14 C 0.7562(2) 0.60350(13) 0.55549(10) 0.0151(3) Uani 1 d . . .
C15 C 0.73585(19) 0.69418(13) 0.48984(9) 0.0145(3) Uani 1 d . . .
C16 C 0.74672(19) 0.79703(13) 0.48467(9) 0.0143(3) Uani 1 d . . .
C17 C 0.7360(2) 0.88437(14) 0.41194(10) 0.0165(3) Uani 1 d . . .
H17 H 0.718(3) 0.8791(18) 0.3626(14) 0.020 Uiso 1 d . . .
C18 C 0.7494(2) 0.96993(14) 0.42795(10) 0.0165(3) Uani 1 d . . .
H18 H 0.747(3) 1.0374(19) 0.3958(14) 0.020 Uiso 1 d . . .
C19 C 0.77215(19) 0.93680(13) 0.51039(9) 0.0139(3) Uani 1 d . . .
C20 C 0.79515(19) 0.99917(13) 0.55205(9) 0.0142(3) Uani 1 d . . .
C21 C 0.95889(19) 0.85645(13) 0.64929(10) 0.0150(3) Uani 1 d . . .
H21 H 1.019(3) 0.8409(18) 0.6090(13) 0.018 Uiso 1 d . . .
C22 C 0.9771(2) 0.78921(13) 0.72422(10) 0.0156(3) Uani 1 d . . .
H22 H 1.052(3) 0.7268(18) 0.7348(13) 0.019 Uiso 1 d . . .
N23 N 0.84547(16) 0.60757(11) 0.78360(8) 0.0147(3) Uani 1 d . . .
N24 N 0.79263(17) 0.59502(11) 0.62845(8) 0.0155(3) Uani 1 d . . .
N25 N 0.76904(16) 0.82974(11) 0.54315(8) 0.0138(3) Uani 1 d . . .
C26 C 0.8368(2) 0.74568(14) 0.92739(10) 0.0171(3) Uani 1 d . . .
C27 C 0.9178(2) 0.81149(14) 0.94466(10) 0.0192(3) Uani 1 d . . .
H27 H 0.986(3) 0.8423(19) 0.9081(14) 0.023 Uiso 1 d . . .
C28 C 0.8948(3) 0.82966(16) 1.01414(12) 0.0251(4) Uani 1 d . . .
H28 H 0.951(3) 0.873(2) 1.0256(15) 0.030 Uiso 1 d . . .
C29 C 0.7908(3) 0.78311(18) 1.06705(12) 0.0295(4) Uani 1 d . . .
H29 H 0.774(3) 0.796(2) 1.1104(16) 0.035 Uiso 1 d . . .
C30 C 0.7086(3) 0.71866(18) 1.05008(12) 0.0292(4) Uani 1 d . . .
H30 H 0.632(3) 0.687(2) 1.0857(16) 0.035 Uiso 1 d . . .
C31 C 0.7309(2) 0.69993(16) 0.98102(11) 0.0227(4) Uani 1 d . . .
H31 H 0.668(3) 0.654(2) 0.9681(14) 0.027 Uiso 1 d . . .
C32 C 0.8181(2) 0.33475(13) 0.79231(10) 0.0173(3) Uani 1 d . . .
C33 C 0.6993(2) 0.30450(15) 0.84199(11) 0.0209(3) Uani 1 d . . .
H33 H 0.632(3) 0.354(2) 0.8516(14) 0.025 Uiso 1 d . . .
C34 C 0.6858(3) 0.19980(16) 0.87523(12) 0.0254(4) Uani 1 d . . .
H34 H 0.606(3) 0.180(2) 0.9085(15) 0.030 Uiso 1 d . . .
C35 C 0.7916(3) 0.12419(16) 0.85986(13) 0.0301(5) Uani 1 d . . .
H35 H 0.780(3) 0.061(2) 0.8808(16) 0.036 Uiso 1 d . . .
C36 C 0.9098(3) 0.15228(17) 0.81100(15) 0.0345(5) Uani 1 d . . .
H36 H 0.986(3) 0.099(2) 0.8016(17) 0.041 Uiso 1 d . . .
C37 C 0.9233(3) 0.25736(16) 0.77702(13) 0.0275(4) Uani 1 d . . .
H37 H 1.004(3) 0.275(2) 0.7411(16) 0.033 Uiso 1 d . . .
C38 C 0.6973(2) 0.68100(13) 0.41688(10) 0.0157(3) Uani 1 d . . .
C39 C 0.8011(2) 0.62239(15) 0.38225(10) 0.0193(3) Uani 1 d . . .
H39 H 0.897(3) 0.5913(19) 0.4052(14) 0.023 Uiso 1 d . . .
C40 C 0.7649(2) 0.60947(16) 0.31487(11) 0.0236(4) Uani 1 d . . .
H40 H 0.833(3) 0.568(2) 0.2942(15) 0.028 Uiso 1 d . . .
C41 C 0.6254(2) 0.65583(16) 0.28103(11) 0.0238(4) Uani 1 d . . .
H41 H 0.606(3) 0.646(2) 0.2388(15) 0.029 Uiso 1 d . . .
C42 C 0.5218(2) 0.71456(16) 0.31457(11) 0.0224(4) Uani 1 d . . .
H42 H 0.431(3) 0.748(2) 0.2949(15) 0.027 Uiso 1 d . . .
C43 C 0.5575(2) 0.72696(15) 0.38244(10) 0.0188(3) Uani 1 d . . .
H43 H 0.481(3) 0.7629(19) 0.4040(14) 0.023 Uiso 1 d . . .
C44 C 0.76513(19) 1.11391(13) 0.51777(9) 0.0143(3) Uani 1 d . . .
C45 C 0.6480(2) 1.16825(14) 0.46528(10) 0.0181(3) Uani 1 d . . .
H45 H 0.579(3) 1.1328(18) 0.4519(14) 0.022 Uiso 1 d . . .
C46 C 0.6331(2) 1.27580(15) 0.42808(11) 0.0218(4) Uani 1 d . . .
H46 H 0.560(3) 1.309(2) 0.3918(15) 0.026 Uiso 1 d . . .
C47 C 0.7330(2) 1.33041(15) 0.44375(11) 0.0235(4) Uani 1 d . . .
H47 H 0.720(3) 1.406(2) 0.4192(15) 0.028 Uiso 1 d . . .
C48 C 0.8457(2) 1.27857(14) 0.49802(11) 0.0211(3) Uani 1 d . . .
H48 H 0.916(3) 1.3121(19) 0.5119(14) 0.025 Uiso 1 d . . .
C49 C 0.8618(2) 1.17119(14) 0.53516(11) 0.0178(3) Uani 1 d . . .
H49 H 0.937(3) 1.1369(19) 0.5674(14) 0.021 Uiso 1 d . . .
Cl4 Cl 0.40447(7) 1.06001(4) 0.79420(3) 0.03463(12) Uani 1 d . . .
Cl2 Cl 0.19145(6) 0.93434(4) 0.78165(3) 0.02437(14) Uani 0.9024(18) d P A 1
Cl3 Cl 0.30734(11) 0.90461(7) 0.93085(4) 0.0472(2) Uani 0.9024(18) d P A 1
C1C C 0.3486(3) 0.93606(18) 0.83150(13) 0.0238(4) Uani 0.9024(18) d P A 1
H1C D 0.422(3) 0.888(2) 0.8281(16) 0.029 Uiso 0.9024(18) d P A 1
Cl2A Cl 0.5232(12) 0.9551(8) 0.9417(6) 0.072(3) Uiso 0.0976(18) d P A 2
Cl3A Cl 0.2230(15) 0.9488(10) 0.9040(8) 0.080(3) Uiso 0.0976(18) d P A 2
C1CA C 0.425(7) 0.949(5) 0.877(4) 0.110(18) Uiso 0.0976(18) d P A 2
H1CA D 0.4677 0.8862 0.8631 0.132 Uiso 0.0976(18) calc PR A 2
Cl5 Cl 0.23492(9) 0.66009(6) 0.91004(5) 0.03410(19) Uani 0.878(3) d P B 3
Cl6 Cl 0.25920(12) 0.54593(6) 0.80493(6) 0.0472(3) Uani 0.878(3) d P B 3
Cl7 Cl 0.51687(8) 0.53659(8) 0.89201(7) 0.0501(3) Uani 0.878(3) d P B 3
Cl5A Cl 0.2252(13) 0.6385(9) 0.8988(7) 0.0669(16) Uiso 0.122(3) d P B 4
Cl6A Cl 0.3411(13) 0.5554(7) 0.7855(5) 0.0669(16) Uiso 0.122(3) d P B 4
Cl7A Cl 0.4967(10) 0.5021(7) 0.9346(6) 0.0669(16) Uiso 0.122(3) d P . 4
C2C C 0.3549(3) 0.61448(18) 0.84573(14) 0.0313(5) Uani 1 d . . .
H2C D 0.381(3) 0.673(2) 0.8038(17) 0.038 Uiso 1 d . . .

loop_
_atom_site_aniso_label
_atom_site_aniso_U_11
_atom_site_aniso_U_22
_atom_site_aniso_U_33
_atom_site_aniso_U_23
_atom_site_aniso_U_13
_atom_site_aniso_U_12
Cd1 0.01793(6) 0.01332(6) 0.01164(6) -0.00442(4) -0.00152(4) -0.00255(4)
Cl1 0.0195(2) 0.0248(2) 0.0232(2) -0.00924(17) 0.00005(16) -0.00065(16)
C01 0.0200(8) 0.0136(7) 0.0130(7) -0.0044(6) -0.0015(6) -0.0048(6)
C02 0.0224(8) 0.0141(7) 0.0148(8) -0.0060(6) -0.0020(6) -0.0023(6)
C03 0.0215(8) 0.0187(8) 0.0143(8) -0.0077(6) -0.0002(6) -0.0035(6)
C04 0.0181(8) 0.0169(7) 0.0126(7) -0.0057(6) -0.0028(6) -0.0047(6)
C05 0.0153(7) 0.0200(8) 0.0123(7) -0.0063(6) -0.0017(5) -0.0029(6)
C06 0.0157(7) 0.0173(8) 0.0130(7) -0.0053(6) -0.0021(5) -0.0032(6)
C07 0.0182(8) 0.0183(8) 0.0142(8) -0.0030(6) -0.0035(6) -0.0031(6)
C08 0.0190(8) 0.0157(8) 0.0147(8) -0.0020(6) -0.0041(6) -0.0019(6)
C09 0.0153(7) 0.0151(7) 0.0140(7) -0.0034(6) -0.0021(6) -0.0022(6)
C10 0.0176(8) 0.0147(7) 0.0167(8) -0.0053(6) 0.0002(6) -0.0034(6)
C11 0.0187(8) 0.0137(7) 0.0160(8) -0.0058(6) 0.0008(6) -0.0043(6)
C12 0.0281(9) 0.0147(8) 0.0164(8) -0.0052(6) -0.0002(7) -0.0060(7)
C13 0.0267(9) 0.0162(8) 0.0168(8) -0.0067(6) 0.0005(6) -0.0084(7)
C14 0.0188(8) 0.0151(7) 0.0137(7) -0.0069(6) -0.0003(6) -0.0049(6)
C15 0.0167(8) 0.0158(7) 0.0128(7) -0.0061(6) -0.0006(5) -0.0048(6)
C16 0.0152(7) 0.0161(7) 0.0125(7) -0.0056(6) -0.0004(5) -0.0037(6)
C17 0.0217(8) 0.0167(8) 0.0115(7) -0.0043(6) -0.0015(6) -0.0051(6)
C18 0.0210(8) 0.0153(8) 0.0130(7) -0.0036(6) -0.0012(6) -0.0049(6)
C19 0.0158(7) 0.0135(7) 0.0125(7) -0.0043(6) -0.0008(5) -0.0028(6)
C20 0.0168(7) 0.0137(7) 0.0128(7) -0.0045(6) -0.0006(5) -0.0040(6)
C21 0.0157(7) 0.0161(7) 0.0149(7) -0.0066(6) 0.0011(6) -0.0051(6)
C22 0.0171(8) 0.0151(7) 0.0150(7) -0.0053(6) -0.0012(6) -0.0032(6)
N23 0.0166(7) 0.0143(6) 0.0129(6) -0.0045(5) -0.0023(5) -0.0021(5)
N24 0.0203(7) 0.0131(6) 0.0135(6) -0.0046(5) -0.0011(5) -0.0036(5)
N25 0.0171(7) 0.0128(6) 0.0129(6) -0.0052(5) -0.0004(5) -0.0039(5)
C26 0.0199(8) 0.0197(8) 0.0115(7) -0.0058(6) -0.0005(6) -0.0021(6)
C27 0.0245(9) 0.0182(8) 0.0152(8) -0.0061(6) -0.0008(6) -0.0036(7)
C28 0.0348(11) 0.0235(9) 0.0206(9) -0.0121(7) -0.0044(8) -0.0036(8)
C29 0.0395(12) 0.0318(11) 0.0192(9) -0.0141(8) 0.0041(8) -0.0020(9)
C30 0.0359(11) 0.0317(11) 0.0210(9) -0.0110(8) 0.0100(8) -0.0081(9)
C31 0.0255(9) 0.0249(9) 0.0186(8) -0.0083(7) 0.0049(7) -0.0068(7)
C32 0.0222(8) 0.0136(7) 0.0157(8) -0.0040(6) -0.0027(6) -0.0035(6)
C33 0.0249(9) 0.0189(8) 0.0188(8) -0.0058(7) -0.0012(7) -0.0043(7)
C34 0.0330(11) 0.0234(9) 0.0192(9) -0.0027(7) -0.0022(7) -0.0123(8)
C35 0.0449(13) 0.0145(9) 0.0280(10) -0.0005(8) -0.0092(9) -0.0083(8)
C36 0.0422(13) 0.0174(9) 0.0427(13) -0.0118(9) -0.0006(10) 0.0010(9)
C37 0.0300(11) 0.0194(9) 0.0313(11) -0.0083(8) 0.0044(8) -0.0031(8)
C38 0.0221(8) 0.0164(7) 0.0115(7) -0.0050(6) 0.0005(6) -0.0099(6)
C39 0.0223(9) 0.0215(8) 0.0162(8) -0.0076(7) 0.0019(6) -0.0078(7)
C40 0.0295(10) 0.0268(9) 0.0201(9) -0.0133(8) 0.0049(7) -0.0097(8)
C41 0.0343(11) 0.0290(10) 0.0143(8) -0.0101(7) 0.0013(7) -0.0156(8)
C42 0.0255(9) 0.0258(9) 0.0177(8) -0.0055(7) -0.0035(7) -0.0115(8)
C43 0.0206(8) 0.0213(8) 0.0161(8) -0.0071(7) -0.0006(6) -0.0066(7)
C44 0.0171(8) 0.0140(7) 0.0125(7) -0.0053(6) 0.0005(5) -0.0032(6)
C45 0.0201(8) 0.0175(8) 0.0173(8) -0.0065(6) -0.0022(6) -0.0030(6)
C46 0.0281(10) 0.0178(8) 0.0182(8) -0.0063(7) -0.0055(7) 0.0013(7)
C47 0.0353(11) 0.0132(8) 0.0212(9) -0.0053(7) -0.0009(7) -0.0035(7)
C48 0.0247(9) 0.0177(8) 0.0241(9) -0.0101(7) 0.0004(7) -0.0061(7)
C49 0.0188(8) 0.0173(8) 0.0194(8) -0.0083(6) -0.0014(6) -0.0042(6)
Cl4 0.0427(3) 0.0316(3) 0.0339(3) -0.0130(2) 0.0061(2) -0.0158(2)
Cl2 0.0226(3) 0.0302(3) 0.0219(3) -0.0105(2) 0.00218(18) -0.0063(2)
Cl3 0.0780(6) 0.0527(4) 0.0176(3) -0.0091(3) 0.0003(3) -0.0334(4)
C1C 0.0290(11) 0.0232(10) 0.0210(10) -0.0094(8) -0.0008(8) -0.0056(8)
Cl5 0.0310(3) 0.0333(4) 0.0352(4) -0.0155(3) 0.0057(3) 0.0060(3)
Cl6 0.0515(6) 0.0296(3) 0.0674(6) -0.0267(4) -0.0304(4) 0.0069(3)
Cl7 0.0190(3) 0.0620(6) 0.0862(8) -0.0518(6) -0.0121(3) 0.0080(3)
C2C 0.0350(12) 0.0279(10) 0.0365(12) -0.0163(9) 0.0101(9) -0.0121(9)

loop_
_atom_type_symbol
_atom_type_description
_atom_type_scat_dispersion_real
_atom_type_scat_dispersion_imag
_atom_type_scat_source
C C 0.0033 0.0016 'International Tables Vol C Tables 4.2.6.8 and 6.1.1.4'
H H 0.0000 0.0000 'International Tables Vol C Tables 4.2.6.8 and 6.1.1.4'
D H 0.0000 0.0000 'International Tables Vol C Tables 4.2.6.8 and 6.1.1.4'
N N 0.0061 0.0033 'International Tables Vol C Tables 4.2.6.8 and 6.1.1.4'
Cl Cl 0.1484 0.1585 'International Tables Vol C Tables 4.2.6.8 and 6.1.1.4'
Cd Cd -0.8075 1.2024 'International Tables Vol C Tables 4.2.6.8 and 6.1.1.4'

loop_
_geom_angle_atom_site_label_1
_geom_angle_atom_site_label_2
_geom_angle_atom_site_label_3
_geom_angle
_geom_angle_site_symmetry_3
N24 Cd1 N23 84.54(5) .
N24 Cd1 N25 85.85(5) .
N23 Cd1 N25 153.31(5) .
N24 Cd1 Cl1 129.00(4) .
N23 Cd1 Cl1 101.44(4) .
N25 Cd1 Cl1 103.96(4) .
N24 Cd1 C22 121.69(5) .
N23 Cd1 C22 67.71(5) .
N25 Cd1 C22 96.88(5) .
Cl1 Cd1 C22 106.87(4) .
N24 Cd1 C21 121.28(5) .
N23 Cd1 C21 95.90(5) .
N25 Cd1 C21 68.32(5) .
Cl1 Cd1 C21 108.54(4) .
C22 Cd1 C21 28.92(5) .
N24 Cd1 H22 104.4(4) .
N23 Cd1 H22 56.8(4) .
N25 Cd1 H22 102.0(4) .
Cl1 Cd1 H22 121.3(4) .
C22 Cd1 H22 18.1(4) .
C21 Cd1 H22 40.1(4) .
N24 Cd1 H21 104.4(4) .
N23 Cd1 H21 100.5(4) .
N25 Cd1 H21 58.1(4) .
Cl1 Cd1 H21 123.5(4) .
C22 Cd1 H21 40.3(4) .
C21 Cd1 H21 17.7(4) .
H22 Cd1 H21 44.3(6) .
C02 C01 C21 117.72(15) .
C02 C01 C20 122.18(16) .
C21 C01 C20 119.67(15) .
C03 C02 C01 119.93(16) .
C03 C02 H02 121.5(15) .
C01 C02 H02 118.3(15) .
C02 C03 C04 120.85(16) .
C02 C03 H03 116.5(15) .
C04 C03 H03 121.8(15) .
C03 C04 C22 117.36(15) .
C03 C04 C05 122.79(16) .
C22 C04 C05 119.46(15) .
C06 C05 C04 119.00(15) .
C06 C05 C26 120.99(16) .
C04 C05 C26 119.88(15) .
N23 C06 C05 124.39(15) .
N23 C06 C07 108.90(15) .
C05 C06 C07 126.70(16) .
C08 C07 C06 107.44(15) .
C08 C07 H07 129.3(15) .
C06 C07 H07 123.3(15) .
C07 C08 C09 106.81(15) .
C07 C08 H08 128.4(15) .
C09 C08 H08 124.7(15) .
N23 C09 C10 126.56(15) .
N23 C09 C08 109.81(15) .
C10 C09 C08 123.58(15) .
C11 C10 C09 126.82(16) .
C11 C10 C32 116.39(15) .
C09 C10 C32 116.62(15) .
N24 C11 C10 127.03(15) .
N24 C11 C12 108.83(15) .
C10 C11 C12 124.10(15) .
C13 C12 C11 107.61(16) .
C13 C12 H12 127.8(14) .
C11 C12 H12 124.5(14) .
C12 C13 C14 107.28(16) .
C12 C13 H13 129.4(14) .
C14 C13 H13 123.3(14) .
N24 C14 C15 127.30(15) .
N24 C14 C13 108.85(15) .
C15 C14 C13 123.84(15) .
C14 C15 C16 127.46(15) .
C14 C15 C38 116.19(14) .
C16 C15 C38 116.35(15) .
N25 C16 C15 127.26(15) .
N25 C16 C17 109.85(14) .
C15 C16 C17 122.89(15) .
C18 C17 C16 107.35(15) .
C18 C17 H17 128.6(14) .
C16 C17 H17 124.0(14) .
C17 C18 C19 107.08(15) .
C17 C18 H18 130.1(15) .
C19 C18 H18 122.8(15) .
C20 C19 N25 124.26(15) .
C20 C19 C18 126.80(15) .
N25 C19 C18 108.94(14) .
C19 C20 C01 118.50(15) .
C19 C20 C44 121.30(15) .
C01 C20 C44 120.19(14) .
C22 C21 C01 120.55(16) .
C22 C21 Cd1 74.96(10) .
C01 C21 Cd1 93.59(10) .
C22 C21 H21 120.4(14) .
C01 C21 H21 119.0(14) .
Cd1 C21 H21 100.3(14) .
C21 C22 C04 120.33(16) .
C21 C22 Cd1 76.12(10) .
C04 C22 Cd1 91.83(10) .
C21 C22 H22 118.3(14) .
C04 C22 H22 121.4(14) .
Cd1 C22 H22 99.9(14) .
C09 N23 C06 106.91(14) .
C09 N23 Cd1 124.07(11) .
C06 N23 Cd1 126.22(11) .
C14 N24 C11 107.43(14) .
C14 N24 Cd1 122.92(11) .
C11 N24 Cd1 124.73(11) .
C16 N25 C19 106.77(13) .
C16 N25 Cd1 122.21(11) .
C19 N25 Cd1 129.71(11) .
C31 C26 C27 118.61(17) .
C31 C26 C05 121.35(17) .
C27 C26 C05 120.05(16) .
C28 C27 C26 120.59(18) .
C28 C27 H27 121.9(15) .
C26 C27 H27 117.5(15) .
C29 C28 C27 120.25(19) .
C29 C28 H28 119.7(16) .
C27 C28 H28 120.1(16) .
C28 C29 C30 119.61(19) .
C28 C29 H29 120.2(18) .
C30 C29 H29 120.1(18) .
C31 C30 C29 120.6(2) .
C31 C30 H30 118.2(16) .
C29 C30 H30 121.2(16) .
C30 C31 C26 120.39(19) .
C30 C31 H31 120.3(15) .
C26 C31 H31 119.3(14) .
C37 C32 C33 118.13(17) .
C37 C32 C10 121.91(17) .
C33 C32 C10 119.91(16) .
C34 C33 C32 121.01(19) .
C34 C33 H33 121.1(16) .
C32 C33 H33 117.8(16) .
C35 C34 C33 120.1(2) .
C35 C34 H34 119.0(16) .
C33 C34 H34 121.0(16) .
C36 C35 C34 119.92(19) .
C36 C35 H35 122.5(19) .
C34 C35 H35 118(2) .
C35 C36 C37 120.3(2) .
C35 C36 H36 120.0(17) .
C37 C36 H36 119.7(17) .
C32 C37 C36 120.6(2) .
C32 C37 H37 120.8(16) .
C36 C37 H37 118.5(16) .
C43 C38 C39 118.79(16) .
C43 C38 C15 120.55(16) .
C39 C38 C15 120.66(16) .
C40 C39 C38 120.67(18) .
C40 C39 H39 120.1(15) .
C38 C39 H39 119.2(15) .
C41 C40 C39 119.99(18) .
C41 C40 H40 120.6(16) .
C39 C40 H40 119.4(16) .
C42 C41 C40 119.91(18) .
C42 C41 H41 122.4(17) .
C40 C41 H41 117.7(17) .
C41 C42 C43 120.17(19) .
C41 C42 H42 124.1(17) .
C43 C42 H42 115.7(17) .
C38 C43 C42 120.46(18) .
C38 C43 H43 123.4(15) .
C42 C43 H43 116.0(15) .
C45 C44 C49 118.55(16) .
C45 C44 C20 122.30(15) .
C49 C44 C20 119.08(15) .
C46 C45 C44 120.45(17) .
C46 C45 H45 117.8(14) .
C44 C45 H45 121.6(14) .
C47 C46 C45 120.13(18) .
C47 C46 H46 120.8(16) .
C45 C46 H46 119.0(16) .
C48 C47 C46 120.21(17) .
C48 C47 H47 119.6(15) .
C46 C47 H47 120.1(15) .
C47 C48 C49 119.99(17) .
C47 C48 H48 123.9(15) .
C49 C48 H48 116.1(15) .
C48 C49 C44 120.56(17) .
C48 C49 H49 120.7(16) .
C44 C49 H49 118.6(15) .
C1CA Cl4 C1C 40(2) .
Cl2 C1C Cl3 110.21(13) .
Cl2 C1C Cl4 110.78(13) .
Cl3 C1C Cl4 110.02(12) .
Cl2 C1C H1C 109.6(19) .
Cl3 C1C H1C 105.8(19) .
Cl4 C1C H1C 110.4(19) .
Cl2A C1CA Cl4 114(4) .
Cl2A C1CA Cl3A 113(4) .
Cl4 C1CA Cl3A 99(3) .
Cl2A C1CA H1C 141(5) .
Cl4 C1CA H1C 88(3) .
Cl3A C1CA H1C 93(3) .
Cl2A C1CA H1CA 109.9 .
Cl4 C1CA H1CA 109.9 .
Cl3A C1CA H1CA 109.9 .
H1C C1CA H1CA 30.9 .
C2C Cl7A Cl7A 125.6(6) 2_667
Cl5A C2C Cl6A 123.5(5) .
Cl5A C2C Cl7 115.6(5) .
Cl6A C2C Cl7 98.2(4) .
Cl5A C2C Cl5 13.5(4) .
Cl6A C2C Cl5 136.8(4) .
Cl7 C2C Cl5 110.50(14) .
Cl5A C2C Cl6 96.4(4) .
Cl6A C2C Cl6 27.3(4) .
Cl7 C2C Cl6 111.11(13) .
Cl5 C2C Cl6 109.82(13) .
Cl5A C2C Cl7A 96.5(5) .
Cl6A C2C Cl7A 104.3(4) .
Cl7 C2C Cl7A 20.7(3) .
Cl5 C2C Cl7A 93.8(3) .
Cl6 C2C Cl7A 107.7(3) .
Cl5A C2C H2C 116.6(18) .
Cl6A C2C H2C 89.8(17) .
Cl7 C2C H2C 109.3(17) .
Cl5 C2C H2C 109.3(17) .
Cl6 C2C H2C 106.7(17) .
Cl7A C2C H2C 128.2(17) .

loop_
_geom_bond_atom_site_label_1
_geom_bond_atom_site_label_2
_geom_bond_distance
_geom_bond_site_symmetry_2
Cd1 N24 2.2007(14) .
Cd1 N23 2.2889(14) .
Cd1 N25 2.2897(14) .
Cd1 Cl1 2.4349(5) .
Cd1 C22 2.7475(17) .
Cd1 C21 2.7619(17) .
Cd1 H22 3.06(2) .
Cd1 H21 3.08(2) .
C01 C02 1.413(2) .
C01 C21 1.416(2) .
C01 C20 1.448(2) .
C02 C03 1.386(2) .
C02 H02 0.93(2) .
C03 C04 1.407(2) .
C03 H03 0.94(2) .
C04 C22 1.420(2) .
C04 C05 1.448(2) .
C05 C06 1.396(2) .
C05 C26 1.478(2) .
C06 N23 1.392(2) .
C06 C07 1.450(2) .
C07 C08 1.354(3) .
C07 H07 0.93(2) .
C08 C09 1.458(2) .
C08 H08 0.92(2) .
C09 N23 1.360(2) .
C09 C10 1.428(2) .
C10 C11 1.405(2) .
C10 C32 1.506(2) .
C11 N24 1.379(2) .
C11 C12 1.452(2) .
C12 C13 1.347(3) .
C12 H12 1.00(2) .
C13 C14 1.458(2) .
C13 H13 0.95(2) .
C14 N24 1.375(2) .
C14 C15 1.404(2) .
C15 C16 1.422(2) .
C15 C38 1.501(2) .
C16 N25 1.356(2) .
C16 C17 1.458(2) .
C17 C18 1.352(2) .
C17 H17 0.97(2) .
C18 C19 1.451(2) .
C18 H18 0.92(2) .
C19 C20 1.399(2) .
C19 N25 1.401(2) .
C20 C44 1.473(2) .
C21 C22 1.376(2) .
C21 H21 0.95(2) .
C22 H22 0.96(2) .
C26 C31 1.402(3) .
C26 C27 1.404(3) .
C27 C28 1.393(3) .
C27 H27 0.93(3) .
C28 C29 1.387(3) .
C28 H28 0.94(3) .
C29 C30 1.393(3) .
C29 H29 0.88(3) .
C30 C31 1.389(3) .
C30 H30 0.98(3) .
C31 H31 1.02(3) .
C32 C37 1.391(3) .
C32 C33 1.395(3) .
C33 C34 1.393(3) .
C33 H33 0.89(3) .
C34 C35 1.377(3) .
C34 H34 0.94(3) .
C35 C36 1.377(4) .
C35 H35 0.85(3) .
C36 C37 1.399(3) .
C36 H36 0.97(3) .
C37 H37 0.96(3) .
C38 C43 1.393(3) .
C38 C39 1.398(3) .
C39 C40 1.393(3) .
C39 H39 0.95(2) .
C40 C41 1.387(3) .
C40 H40 0.92(3) .
C41 C42 1.386(3) .
C41 H41 0.88(3) .
C42 C43 1.397(3) .
C42 H42 0.89(3) .
C43 H43 0.93(3) .
C44 C45 1.402(2) .
C44 C49 1.410(2) .
C45 C46 1.394(3) .
C45 H45 0.96(2) .
C46 C47 1.390(3) .
C46 H46 0.91(3) .
C47 C48 1.389(3) .
C47 H47 0.97(3) .
C48 C49 1.391(3) .
C48 H48 0.95(3) .
C49 H49 0.88(2) .
Cl4 C1CA 1.74(6) .
Cl4 C1C 1.774(2) .
Cl2 C1C 1.759(2) .
Cl3 C1C 1.769(2) .
C1C H1C 0.87(3) .
Cl2A C1CA 1.58(6) .
Cl3A C1CA 1.86(6) .
C1CA H1C 1.45(7) .
C1CA H1CA 1.0000 .
Cl5 C2C 1.760(2) .
Cl6 C2C 1.774(2) .
Cl7 C2C 1.726(3) .
Cl5A C2C 1.544(12) .
Cl6A C2C 1.628(9) .
Cl7A C2C 2.129(10) .
Cl7A Cl7A 2.41(2) 2_667
C2C H2C 0.96(3) .

loop_
_geom_torsion_atom_site_label_1
_geom_torsion_atom_site_label_2
_geom_torsion_atom_site_label_3
_geom_torsion_atom_site_label_4
_geom_torsion
C19 C20 C01 C02 -133.11(18)
C19 C20 C01 C21 39.2(2)
C03 C04 C05 C06 138.10(18)
C22 C04 C05 C06 -34.5(2)
